data_4122250
loop_
_publ_author_name
'Barnett, Brandon R.'
'Moore, Curtis E.'
'Rheingold, Arnold L.'
'Figueroa, Joshua S.'

_publ_section_title
;
 Cooperative Transition Metal/Lewis Acid Bond-Activation Reactions by a
 Bidentate (Boryl)iminomethane Complex: A Significant Metal-Borane
 Interaction Promoted by a Small Bite-Angle LZ Chelate.
;
_journal_issue 29
_journal_name_full 'Journal of the American Chemical Society'
_journal_page_first 10262
_journal_page_last 10265
_journal_paper_doi 10.1021/ja505843g
_journal_volume 136
_journal_year 2014
_chemical_formula_moiety 'C75 H101 B N2 O Pt'
_chemical_formula_sum 'C75 H101 B N2 O Pt'
_chemical_formula_weight 1252.47
_chemical_name_common PtH(mu-OMe)(Cy2BIM)(CNArDipp2)
_chemical_name_systematic
;
 ?
;
_space_group_crystal_system monoclinic
_space_group_IT_number 14
_space_group_name_Hall '-P 2yn'
_space_group_name_H-M_alt 'P 1 21/n 1'
_symmetry_space_group_name_Hall '-P 2yn'
_symmetry_space_group_name_H-M 'P 1 21/n 1'
_atom_sites_solution_hydrogens mixed
_atom_sites_solution_primary direct
_atom_sites_solution_secondary difmap
_audit_creation_date 2014-04-08
_audit_creation_method
;
Olex2 1.2-beta
(compiled 2014.03.20 svn.r2914 for OlexSys, GUI svn.r4816)
;
_cell_angle_alpha 90
_cell_angle_beta 103.6590(10)
_cell_angle_gamma 90
_cell_formula_units_Z 4
_cell_length_a 16.5210(6)
_cell_length_b 20.7264(6)
_cell_length_c 20.3651(8)
_cell_measurement_reflns_used 8106
_cell_measurement_temperature 100
_cell_measurement_theta_max 25.174
_cell_measurement_theta_min 2.281
_cell_volume 6776.2(4)
_computing_cell_refinement 'SAINT v8.34A (Bruker, 2013)'
_computing_data_collection 'APEX2 v2013.6-2 (Bruker, 2013)'
_computing_data_reduction 'SAINT v8.34A (Bruker, 2013)'
_computing_molecular_graphics 'Olex2 (Dolomanov et al., 2009)'
_computing_publication_material 'Olex2 (Dolomanov et al., 2009)'
_computing_structure_refinement 'ShelXL (Sheldrick, 2008)'
_computing_structure_solution 'ShelXT (Sheldrick, 2008)'
_diffrn_ambient_temperature 100
_diffrn_detector 'Bruker APEX-II CCD'
_diffrn_detector_area_resol_mean 7.9
_diffrn_detector_type 'CCD Area Detector'
_diffrn_measured_fraction_theta_full 1.000
_diffrn_measured_fraction_theta_max 0.999
_diffrn_measurement_device 'Kappa Four-Circle Diffractometer'
_diffrn_measurement_device_type 'Bruker APEX II Ultra'
_diffrn_measurement_method '\w and \f scans'
_diffrn_radiation_monochromator 'Double Bounce Multilayer Mirrors'
_diffrn_radiation_probe x-ray
_diffrn_radiation_type MoK\a
_diffrn_radiation_wavelength 0.71073
_diffrn_reflns_av_R_equivalents 0.0662
_diffrn_reflns_av_unetI/netI 0.0690
_diffrn_reflns_Laue_measured_fraction_full 1.000
_diffrn_reflns_Laue_measured_fraction_max 0.999
_diffrn_reflns_limit_h_max 19
_diffrn_reflns_limit_h_min -19
_diffrn_reflns_limit_k_max 24
_diffrn_reflns_limit_k_min -23
_diffrn_reflns_limit_l_max 24
_diffrn_reflns_limit_l_min -24
_diffrn_reflns_number 48566
_diffrn_reflns_point_group_measured_fraction_full 1.000
_diffrn_reflns_point_group_measured_fraction_max 0.999
_diffrn_reflns_theta_full 25.000
_diffrn_reflns_theta_max 25.372
_diffrn_reflns_theta_min 1.423
_diffrn_source 'Micro Focus Rotating Anode'
_diffrn_source_type 'Bruker TXS'
_diffrn_standards_number 0
_exptl_absorpt_coefficient_mu 2.114
_exptl_absorpt_correction_T_max 0.4288
_exptl_absorpt_correction_T_min 0.3337
_exptl_absorpt_correction_type multi-scan
_exptl_absorpt_process_details
;
SADABS-2012/1 (Bruker,2012) was used for absorption correction.
wR2(int) was 0.1884 before and 0.0531 after correction.
The Ratio of minimum to maximum transmission is 0.7782.
The \l/2 correction factor is 0.0015.
;
_exptl_crystal_colour Colorless
_exptl_crystal_colour_primary Colorless
_exptl_crystal_density_diffrn 1.228
_exptl_crystal_description Plate
_exptl_crystal_F_000 2624
_exptl_crystal_size_max 0.053
_exptl_crystal_size_mid 0.051
_exptl_crystal_size_min 0.008
_refine_diff_density_max 0.528
_refine_diff_density_min -0.644
_refine_diff_density_rms 0.116
_refine_ls_extinction_method none
_refine_ls_goodness_of_fit_ref 1.066
_refine_ls_hydrogen_treatment mixed
_refine_ls_matrix_type full
_refine_ls_number_parameters 742
_refine_ls_number_reflns 12394
_refine_ls_number_restraints 0
_refine_ls_restrained_S_all 1.066
_refine_ls_R_factor_all 0.0630
_refine_ls_R_factor_gt 0.0346
_refine_ls_shift/su_max 0.002
_refine_ls_shift/su_mean 0.000
_refine_ls_structure_factor_coef Fsqd
_refine_ls_weighting_details 'w=1/[\s^2^(Fo^2^)+(0.0360P)^2^+2.5203P] where P=(Fo^2^+2Fc^2^)/3'
_refine_ls_weighting_scheme calc
_refine_ls_wR_factor_gt 0.0682
_refine_ls_wR_factor_ref 0.0885
_reflns_Friedel_coverage 0.000
_reflns_number_gt 9172
_reflns_number_total 12394
_reflns_threshold_expression 'I > 2\s(I)'
_cod_data_source_file ja505843g_si_002.cif
_cod_data_source_block JFig935
_cod_depositor_comments
;
The following automatic conversions were performed:

'_diffrn_radiation_probe' value 'X-ray' changed to 'x-ray' according
to
/usr/data/users/saulius/crontab/automatic-downloads/rss-feeds/ACS/lib/dictionaries/cif_core.dic
dictionary named 'cif_core.dic' version 2.4.2 from 2011-04-26.

Automatic conversion script
Id: cif_fix_values 2281 2013-09-26 08:29:07Z andrius 

 Adding full bibliography for 4122242--4122254.cif.
;
_cod_database_code 4122250
_shelxl_version_number 2014-3
_shelx_space_group_comment
;
The symmetry employed for this shelxl refinement is uniquely defined
by the following loop, which should always be used as a source of
symmetry information in preference to the above space-group names.
They are only intended as comments.
;
_shelx_estimated_absorpt_t_max 0.983
_shelx_estimated_absorpt_t_min 0.896
_olex2_refinement_description
;
1. Fixed Uiso
 At 1.2 times of:
  All C(H) groups, All C(H,H) groups
 At 1.5 times of:
  All C(H,H,H) groups
2.a Ternary CH refined with riding coordinates:
 C15(H15), C18(H18), C27(H27), C30(H30), C45(H45), C48(H48), C57(H57),
 C60(H60), C63(H63), C69(H69)
2.b Secondary CH2 refined with riding coordinates:
 C64(H64A,H64B), C65(H65A,H65B), C66(H66A,H66B), C67(H67A,H67B), C68(H68A,
 H68B), C70(H70A,H70B), C71(H71A,H71B), C72(H72A,H72B), C73(H73A,H73B),
 C74(H74A,H74B)
2.c Aromatic/amide H refined with riding coordinates:
 C1(H1), C5(H5), C6(H6), C7(H7), C11(H11), C12(H12), C13(H13), C23(H23),
 C24(H24), C25(H25), C35(H35), C36(H36), C37(H37), C41(H41), C42(H42), C43(H43),
  C53(H53), C54(H54), C55(H55)
2.d Idealised Me refined as rotating group:
 C16(H16A,H16B,H16C), C17(H17A,H17B,H17C), C19(H19A,H19B,H19C), C20(H20A,H20B,
 H20C), C28(H28A,H28B,H28C), C29(H29A,H29B,H29C), C31(H31A,H31B,H31C), C32(H32A,
 H32B,H32C), C46(H46A,H46B,H46C), C47(H47A,H47B,H47C), C49(H49A,H49B,H49C),
 C50(H50A,H50B,H50C), C58(H58A,H58B,H58C), C59(H59A,H59B,H59C), C61(H61A,H61B,
 H61C), C62(H62A,H62B,H62C), C75(H75A,H75B,H75C)
;

loop_
_space_group_symop_operation_xyz
'x, y, z'
'-x+1/2, y+1/2, -z+1/2'
'-x, -y, -z'
'x-1/2, -y-1/2, z-1/2'

loop_
_atom_site_label
_atom_site_type_symbol
_atom_site_fract_x
_atom_site_fract_y
_atom_site_fract_z
_atom_site_U_iso_or_equiv
_atom_site_adp_type
_atom_site_occupancy
_atom_site_site_symmetry_order
_atom_site_calc_flag
_atom_site_refinement_flags_posn
Pt1 Pt 0.80364(2) 0.22691(2) 0.90904(2) 0.01599(6) Uani 1 1 d .
H H 0.776(3) 0.2401(19) 0.839(2) 0.027(13) Uiso 1 1 d .
O1 O 0.82637(18) 0.20128(14) 1.01262(15) 0.0223(7) Uani 1 1 d .
N1 N 0.6866(2) 0.23837(15) 0.92547(18) 0.0155(8) Uani 1 1 d .
N2 N 0.9735(2) 0.21419(16) 0.87600(18) 0.0165(8) Uani 1 1 d .
C1 C 0.6820(3) 0.23908(19) 0.9879(2) 0.0189(10) Uani 1 1 d .
H1 H 0.6297 0.2488 0.9975 0.023 Uiso 1 1 calc R
C2 C 0.9097(3) 0.21920(19) 0.8903(2) 0.0185(10) Uani 1 1 d .
C3 C 0.6149(3) 0.2479(2) 0.8697(2) 0.0162(10) Uani 1 1 d .
C4 C 0.5782(3) 0.19396(19) 0.8322(2) 0.0151(10) Uani 1 1 d .
C5 C 0.5179(3) 0.2045(2) 0.7727(2) 0.0184(10) Uani 1 1 d .
H5 H 0.4936 0.1686 0.7463 0.022 Uiso 1 1 calc R
C6 C 0.4929(3) 0.2659(2) 0.7513(2) 0.0212(11) Uani 1 1 d .
H6 H 0.4544 0.2724 0.7091 0.025 Uiso 1 1 calc R
C7 C 0.5245(3) 0.3185(2) 0.7919(2) 0.0206(10) Uani 1 1 d .
H7 H 0.5049 0.3606 0.7783 0.025 Uiso 1 1 calc R
C8 C 0.5844(3) 0.3101(2) 0.8522(2) 0.0163(10) Uani 1 1 d .
C9 C 0.5913(3) 0.12556(19) 0.8588(2) 0.0174(10) Uani 1 1 d .
C10 C 0.5380(3) 0.1036(2) 0.8990(2) 0.0181(10) Uani 1 1 d .
C11 C 0.5431(3) 0.0391(2) 0.9183(2) 0.0237(11) Uani 1 1 d .
H11 H 0.5072 0.0232 0.9448 0.028 Uiso 1 1 calc R
C12 C 0.5994(3) -0.0022(2) 0.9000(2) 0.0260(12) Uani 1 1 d .
H12 H 0.6022 -0.0460 0.9140 0.031 Uiso 1 1 calc R
C13 C 0.6510(3) 0.0201(2) 0.8616(3) 0.0252(12) Uani 1 1 d .
H13 H 0.6900 -0.0088 0.8498 0.030 Uiso 1 1 calc R
C14 C 0.6482(3) 0.0841(2) 0.8391(2) 0.0185(10) Uani 1 1 d .
C15 C 0.4734(3) 0.1466(2) 0.9178(2) 0.0243(11) Uani 1 1 d .
H15 H 0.4857 0.1921 0.9068 0.029 Uiso 1 1 calc R
C16 C 0.3864(3) 0.1293(3) 0.8756(3) 0.0390(14) Uani 1 1 d .
H16A H 0.3846 0.1351 0.8275 0.059 Uiso 1 1 calc GR
H16B H 0.3449 0.1575 0.8883 0.059 Uiso 1 1 calc GR
H16C H 0.3739 0.0842 0.8840 0.059 Uiso 1 1 calc GR
C17 C 0.4742(3) 0.1438(2) 0.9928(3) 0.0333(13) Uani 1 1 d .
H17A H 0.4594 0.1002 1.0044 0.050 Uiso 1 1 calc GR
H17B H 0.4338 0.1747 1.0026 0.050 Uiso 1 1 calc GR
H17C H 0.5300 0.1546 1.0196 0.050 Uiso 1 1 calc GR
C18 C 0.7009(3) 0.1045(2) 0.7913(2) 0.0226(11) Uani 1 1 d .
H18 H 0.7001 0.1527 0.7892 0.027 Uiso 1 1 calc R
C19 C 0.6620(3) 0.0790(2) 0.7202(2) 0.0301(12) Uani 1 1 d .
H19A H 0.6582 0.0318 0.7215 0.045 Uiso 1 1 calc GR
H19B H 0.6969 0.0915 0.6895 0.045 Uiso 1 1 calc GR
H19C H 0.6061 0.0973 0.7041 0.045 Uiso 1 1 calc GR
C20 C 0.7916(3) 0.0832(2) 0.8153(3) 0.0277(12) Uani 1 1 d .
H20A H 0.8140 0.0985 0.8616 0.042 Uiso 1 1 calc GR
H20B H 0.8243 0.1014 0.7854 0.042 Uiso 1 1 calc GR
H20C H 0.7946 0.0360 0.8143 0.042 Uiso 1 1 calc GR
C21 C 0.6089(3) 0.36780(19) 0.8978(2) 0.0181(10) Uani 1 1 d .
C22 C 0.6757(3) 0.4074(2) 0.8924(2) 0.0212(11) Uani 1 1 d .
C23 C 0.6916(3) 0.4627(2) 0.9322(2) 0.0276(12) Uani 1 1 d .
H23 H 0.7364 0.4901 0.9286 0.033 Uiso 1 1 calc R
C24 C 0.6438(3) 0.4783(2) 0.9765(3) 0.0286(12) Uani 1 1 d .
H24 H 0.6554 0.5163 1.0031 0.034 Uiso 1 1 calc R
C25 C 0.5789(3) 0.4388(2) 0.9821(3) 0.0297(12) Uani 1 1 d .
H25 H 0.5465 0.4498 1.0134 0.036 Uiso 1 1 calc R
C26 C 0.5594(3) 0.3832(2) 0.9433(2) 0.0227(11) Uani 1 1 d .
C27 C 0.7273(3) 0.3924(2) 0.8419(2) 0.0215(11) Uani 1 1 d .
H27 H 0.7211 0.3453 0.8311 0.026 Uiso 1 1 calc R
C28 C 0.6933(3) 0.4297(2) 0.7763(2) 0.0275(12) Uani 1 1 d .
H28A H 0.6361 0.4157 0.7563 0.041 Uiso 1 1 calc GR
H28B H 0.7283 0.4212 0.7445 0.041 Uiso 1 1 calc GR
H28C H 0.6937 0.4760 0.7861 0.041 Uiso 1 1 calc GR
C29 C 0.8208(3) 0.4062(2) 0.8701(3) 0.0321(13) Uani 1 1 d .
H29A H 0.8294 0.4527 0.8770 0.048 Uiso 1 1 calc GR
H29B H 0.8523 0.3909 0.8379 0.048 Uiso 1 1 calc GR
H29C H 0.8403 0.3837 0.9133 0.048 Uiso 1 1 calc GR
C30 C 0.4838(3) 0.3428(2) 0.9480(3) 0.0275(12) Uani 1 1 d .
H30 H 0.4909 0.2990 0.9295 0.033 Uiso 1 1 calc R
C31 C 0.4037(3) 0.3725(3) 0.9039(3) 0.0382(14) Uani 1 1 d .
H31A H 0.3560 0.3452 0.9059 0.057 Uiso 1 1 calc GR
H31B H 0.4089 0.3756 0.8571 0.057 Uiso 1 1 calc GR
H31C H 0.3954 0.4157 0.9208 0.057 Uiso 1 1 calc GR
C32 C 0.4750(3) 0.3340(3) 1.0201(3) 0.0406(14) Uani 1 1 d .
H32A H 0.5263 0.3152 1.0476 0.061 Uiso 1 1 calc GR
H32B H 0.4281 0.3051 1.0202 0.061 Uiso 1 1 calc GR
H32C H 0.4649 0.3760 1.0388 0.061 Uiso 1 1 calc GR
C33 C 1.0502(3) 0.21781(19) 0.8582(2) 0.0174(10) Uani 1 1 d .
C34 C 1.1207(3) 0.23447(19) 0.9096(2) 0.0180(10) Uani 1 1 d .
C35 C 1.1960(3) 0.2417(2) 0.8903(2) 0.0215(11) Uani 1 1 d .
H35 H 1.2449 0.2528 0.9233 0.026 Uiso 1 1 calc R
C36 C 1.2006(3) 0.2329(2) 0.8241(2) 0.0235(11) Uani 1 1 d .
H36 H 1.2520 0.2395 0.8119 0.028 Uiso 1 1 calc R
C37 C 1.1304(3) 0.2143(2) 0.7751(2) 0.0237(11) Uani 1 1 d .
H37 H 1.1347 0.2074 0.7299 0.028 Uiso 1 1 calc R
C38 C 1.0542(3) 0.2056(2) 0.7917(2) 0.0177(10) Uani 1 1 d .
C39 C 1.1163(3) 0.2422(2) 0.9817(2) 0.0213(11) Uani 1 1 d .
C40 C 1.1045(3) 0.3042(2) 1.0066(2) 0.0253(12) Uani 1 1 d .
C41 C 1.1052(3) 0.3102(3) 1.0748(3) 0.0336(13) Uani 1 1 d .
H41 H 1.0960 0.3512 1.0924 0.040 Uiso 1 1 calc R
C42 C 1.1191(3) 0.2572(3) 1.1171(3) 0.0393(14) Uani 1 1 d .
H42 H 1.1218 0.2624 1.1639 0.047 Uiso 1 1 calc R
C43 C 1.1292(3) 0.1968(3) 1.0919(3) 0.0344(13) Uani 1 1 d .
H43 H 1.1376 0.1607 1.1214 0.041 Uiso 1 1 calc R
C44 C 1.1271(3) 0.1878(2) 1.0237(2) 0.0251(11) Uani 1 1 d .
C45 C 1.0911(3) 0.3631(2) 0.9601(3) 0.0306(13) Uani 1 1 d .
H45 H 1.0673 0.3476 0.9130 0.037 Uiso 1 1 calc R
C46 C 1.0297(3) 0.4118(3) 0.9778(3) 0.0507(17) Uani 1 1 d .
H46A H 1.0562 0.4344 1.0196 0.076 Uiso 1 1 calc GR
H46B H 0.9800 0.3891 0.9840 0.076 Uiso 1 1 calc GR
H46C H 1.0135 0.4432 0.9410 0.076 Uiso 1 1 calc GR
C47 C 1.1730(3) 0.3970(2) 0.9608(3) 0.0457(16) Uani 1 1 d .
H47A H 1.1993 0.4106 1.0071 0.069 Uiso 1 1 calc GR
H47B H 1.1623 0.4349 0.9313 0.069 Uiso 1 1 calc GR
H47C H 1.2102 0.3673 0.9446 0.069 Uiso 1 1 calc GR
C48 C 1.1400(3) 0.1206(2) 0.9965(3) 0.0320(13) Uani 1 1 d .
H48 H 1.1198 0.1224 0.9462 0.038 Uiso 1 1 calc R
C49 C 1.0901(5) 0.0685(3) 1.0217(4) 0.076(2) Uani 1 1 d .
H49A H 1.0997 0.0269 1.0020 0.114 Uiso 1 1 calc GR
H49B H 1.0307 0.0792 1.0084 0.114 Uiso 1 1 calc GR
H49C H 1.1078 0.0658 1.0711 0.114 Uiso 1 1 calc GR
C50 C 1.2312(4) 0.1027(3) 1.0118(3) 0.0550(18) Uani 1 1 d .
H50A H 1.2539 0.1028 1.0609 0.083 Uiso 1 1 calc GR
H50B H 1.2615 0.1341 0.9907 0.083 Uiso 1 1 calc GR
H50C H 1.2374 0.0596 0.9939 0.083 Uiso 1 1 calc GR
C51 C 0.9803(3) 0.1831(2) 0.7386(2) 0.0192(10) Uani 1 1 d .
C52 C 0.9740(3) 0.1172(2) 0.7216(2) 0.0219(11) Uani 1 1 d .
C53 C 0.9055(3) 0.0965(2) 0.6720(2) 0.0253(11) Uani 1 1 d .
H53 H 0.9005 0.0522 0.6596 0.030 Uiso 1 1 calc R
C54 C 0.8449(3) 0.1396(2) 0.6409(2) 0.0300(12) Uani 1 1 d .
H54 H 0.7982 0.1247 0.6076 0.036 Uiso 1 1 calc R
C55 C 0.8513(3) 0.2042(2) 0.6575(2) 0.0278(12) Uani 1 1 d .
H55 H 0.8092 0.2333 0.6355 0.033 Uiso 1 1 calc R
C56 C 0.9198(3) 0.2271(2) 0.7067(2) 0.0239(10) Uani 1 1 d .
C57 C 1.0391(3) 0.0674(2) 0.7560(2) 0.0255(11) Uani 1 1 d .
H57 H 1.0922 0.0910 0.7751 0.031 Uiso 1 1 calc R
C58 C 1.0113(3) 0.0359(3) 0.8148(3) 0.0418(15) Uani 1 1 d .
H58A H 0.9605 0.0108 0.7974 0.063 Uiso 1 1 calc GR
H58B H 1.0000 0.0695 0.8454 0.063 Uiso 1 1 calc GR
H58C H 1.0554 0.0074 0.8394 0.063 Uiso 1 1 calc GR
C59 C 1.0570(4) 0.0170(3) 0.7067(3) 0.0484(17) Uani 1 1 d .
H59A H 1.0063 -0.0078 0.6880 0.073 Uiso 1 1 calc GR
H59B H 1.1009 -0.0122 0.7304 0.073 Uiso 1 1 calc GR
H59C H 1.0753 0.0387 0.6699 0.073 Uiso 1 1 calc GR
C60 C 0.9312(3) 0.2992(2) 0.7206(3) 0.0286(12) Uani 1 1 d .
H60 H 0.9607 0.3046 0.7692 0.034 Uiso 1 1 calc R
C61 C 0.8494(3) 0.3364(2) 0.7090(3) 0.0389(14) Uani 1 1 d .
H61A H 0.8196 0.3326 0.6614 0.058 Uiso 1 1 calc GR
H61B H 0.8610 0.3819 0.7202 0.058 Uiso 1 1 calc GR
H61C H 0.8150 0.3185 0.7378 0.058 Uiso 1 1 calc GR
C62 C 0.9872(3) 0.3281(3) 0.6774(3) 0.0441(15) Uani 1 1 d .
H62A H 0.9598 0.3236 0.6294 0.066 Uiso 1 1 calc GR
H62B H 1.0406 0.3052 0.6869 0.066 Uiso 1 1 calc GR
H62C H 0.9969 0.3739 0.6884 0.066 Uiso 1 1 calc GR
C63 C 0.7920(3) 0.2901(2) 1.0932(2) 0.0231(11) Uani 1 1 d .
H63 H 0.8405 0.2768 1.1301 0.028 Uiso 1 1 calc R
C64 C 0.8242(3) 0.3431(2) 1.0539(2) 0.0281(12) Uani 1 1 d .
H64A H 0.7778 0.3589 1.0173 0.034 Uiso 1 1 calc R
H64B H 0.8673 0.3249 1.0328 0.034 Uiso 1 1 calc R
C65 C 0.8612(3) 0.3998(2) 1.0992(3) 0.0363(14) Uani 1 1 d .
H65A H 0.9122 0.3852 1.1320 0.044 Uiso 1 1 calc R
H65B H 0.8774 0.4342 1.0711 0.044 Uiso 1 1 calc R
C66 C 0.8002(4) 0.4272(2) 1.1375(3) 0.0404(15) Uani 1 1 d .
H66A H 0.8288 0.4601 1.1701 0.048 Uiso 1 1 calc R
H66B H 0.7537 0.4487 1.1052 0.048 Uiso 1 1 calc R
C67 C 0.7654(3) 0.3746(2) 1.1752(3) 0.0379(14) Uani 1 1 d .
H67A H 0.7219 0.3932 1.1956 0.045 Uiso 1 1 calc R
H67B H 0.8105 0.3578 1.2122 0.045 Uiso 1 1 calc R
C68 C 0.7282(3) 0.3190(2) 1.1281(2) 0.0310(12) Uani 1 1 d .
H68A H 0.7083 0.2850 1.1547 0.037 Uiso 1 1 calc R
H68B H 0.6797 0.3349 1.0936 0.037 Uiso 1 1 calc R
C69 C 0.7306(3) 0.1659(2) 1.0943(2) 0.0199(10) Uani 1 1 d .
H69 H 0.6741 0.1786 1.0995 0.024 Uiso 1 1 calc R
C70 C 0.7827(3) 0.1542(2) 1.1671(2) 0.0282(12) Uani 1 1 d .
H70A H 0.8393 0.1397 1.1653 0.034 Uiso 1 1 calc R
H70B H 0.7884 0.1953 1.1925 0.034 Uiso 1 1 calc R
C71 C 0.7427(3) 0.1034(2) 1.2042(3) 0.0323(13) Uani 1 1 d .
H71A H 0.7789 0.0960 1.2498 0.039 Uiso 1 1 calc R
H71B H 0.6883 0.1195 1.2097 0.039 Uiso 1 1 calc R
C72 C 0.7299(3) 0.0397(2) 1.1650(3) 0.0369(14) Uani 1 1 d .
H72A H 0.7848 0.0214 1.1634 0.044 Uiso 1 1 calc R
H72B H 0.7013 0.0085 1.1885 0.044 Uiso 1 1 calc R
C73 C 0.6782(3) 0.0501(2) 1.0931(3) 0.0348(14) Uani 1 1 d .
H73A H 0.6212 0.0638 1.0946 0.042 Uiso 1 1 calc R
H73B H 0.6737 0.0089 1.0679 0.042 Uiso 1 1 calc R
C74 C 0.7178(3) 0.1016(2) 1.0561(2) 0.0278(12) Uani 1 1 d .
H74A H 0.7723 0.0856 1.0505 0.033 Uiso 1 1 calc R
H74B H 0.6815 0.1086 1.0105 0.033 Uiso 1 1 calc R
C75 C 0.9088(3) 0.1887(3) 1.0509(3) 0.0338(13) Uani 1 1 d .
H75A H 0.9365 0.2296 1.0665 0.051 Uiso 1 1 calc GR
H75B H 0.9400 0.1661 1.0226 0.051 Uiso 1 1 calc GR
H75C H 0.9065 0.1619 1.0900 0.051 Uiso 1 1 calc GR
B1 B 0.7594(3) 0.2245(3) 1.0502(3) 0.0207(11) Uani 1 1 d .

loop_
_atom_site_aniso_label
_atom_site_aniso_U_11
_atom_site_aniso_U_22
_atom_site_aniso_U_33
_atom_site_aniso_U_23
_atom_site_aniso_U_13
_atom_site_aniso_U_12
Pt1 0.01284(9) 0.02038(9) 0.01500(9) 0.00012(8) 0.00382(6) 0.00103(8)
O1 0.0149(17) 0.0337(17) 0.0164(18) 0.0030(14) 0.0000(13) 0.0023(13)
N1 0.017(2) 0.0151(19) 0.015(2) -0.0013(15) 0.0043(15) -0.0001(15)
N2 0.014(2) 0.022(2) 0.013(2) -0.0034(15) 0.0017(16) 0.0021(16)
C1 0.014(2) 0.019(2) 0.023(3) -0.0010(19) 0.0049(19) 0.0021(18)
C2 0.024(3) 0.016(2) 0.013(2) -0.0015(18) -0.0002(19) 0.001(2)
C3 0.011(2) 0.022(2) 0.017(3) 0.0038(18) 0.0056(19) 0.0022(18)
C4 0.013(2) 0.020(2) 0.015(2) 0.0029(18) 0.0077(18) 0.0021(18)
C5 0.018(3) 0.022(2) 0.015(3) -0.0036(18) 0.004(2) -0.0016(19)
C6 0.015(2) 0.029(3) 0.017(2) 0.000(2) -0.0013(19) 0.002(2)
C7 0.018(2) 0.025(2) 0.020(3) 0.007(2) 0.007(2) 0.004(2)
C8 0.014(2) 0.021(2) 0.015(2) 0.0011(18) 0.0076(19) 0.0004(19)
C9 0.014(2) 0.018(2) 0.017(3) -0.0008(18) -0.0032(19) 0.0009(19)
C10 0.012(2) 0.024(2) 0.017(3) -0.0011(19) 0.0007(19) -0.0015(19)
C11 0.020(3) 0.027(2) 0.023(3) 0.005(2) 0.003(2) -0.003(2)
C12 0.028(3) 0.023(2) 0.025(3) 0.006(2) 0.004(2) -0.001(2)
C13 0.027(3) 0.018(2) 0.031(3) -0.001(2) 0.007(2) 0.005(2)
C14 0.019(3) 0.021(2) 0.015(3) -0.0019(19) 0.0033(19) -0.0018(19)
C15 0.022(3) 0.026(2) 0.029(3) 0.004(2) 0.013(2) -0.002(2)
C16 0.023(3) 0.061(4) 0.032(3) 0.006(3) 0.004(2) 0.010(3)
C17 0.029(3) 0.044(3) 0.030(3) 0.002(2) 0.013(2) -0.001(2)
C18 0.023(3) 0.020(2) 0.028(3) 0.000(2) 0.012(2) 0.002(2)
C19 0.029(3) 0.037(3) 0.026(3) 0.006(2) 0.011(2) 0.007(2)
C20 0.028(3) 0.026(2) 0.033(3) -0.001(2) 0.013(2) 0.001(2)
C21 0.019(3) 0.019(2) 0.016(3) 0.0023(18) 0.0028(19) 0.0058(19)
C22 0.022(3) 0.022(2) 0.020(3) 0.0066(19) 0.005(2) 0.006(2)
C23 0.033(3) 0.021(2) 0.025(3) 0.005(2) 0.001(2) 0.002(2)
C24 0.034(3) 0.022(2) 0.028(3) 0.001(2) 0.003(2) 0.004(2)
C25 0.038(3) 0.034(3) 0.019(3) 0.001(2) 0.009(2) 0.013(2)
C26 0.024(3) 0.025(2) 0.020(3) 0.006(2) 0.006(2) 0.009(2)
C27 0.026(3) 0.018(2) 0.022(3) 0.0022(19) 0.009(2) 0.000(2)
C28 0.028(3) 0.031(3) 0.026(3) 0.004(2) 0.009(2) 0.003(2)
C29 0.029(3) 0.034(3) 0.033(3) 0.009(2) 0.007(2) -0.004(2)
C30 0.034(3) 0.025(2) 0.029(3) 0.000(2) 0.018(2) 0.003(2)
C31 0.028(3) 0.044(3) 0.043(4) 0.001(3) 0.009(3) 0.002(2)
C32 0.040(3) 0.048(3) 0.042(4) 0.006(3) 0.025(3) 0.008(3)
C33 0.016(2) 0.016(2) 0.021(3) 0.0004(18) 0.0052(19) 0.0013(18)
C34 0.018(2) 0.014(2) 0.023(3) -0.0016(19) 0.0070(19) 0.0038(19)
C35 0.013(2) 0.024(2) 0.026(3) 0.000(2) 0.003(2) 0.0005(19)
C36 0.017(2) 0.027(2) 0.029(3) 0.004(2) 0.010(2) -0.001(2)
C37 0.019(3) 0.032(3) 0.021(3) 0.001(2) 0.007(2) 0.005(2)
C38 0.015(2) 0.021(2) 0.018(3) 0.0014(18) 0.0043(19) 0.0041(18)
C39 0.012(2) 0.032(3) 0.019(3) -0.004(2) 0.0023(19) -0.0050(19)
C40 0.015(3) 0.034(3) 0.026(3) -0.012(2) 0.001(2) -0.003(2)
C41 0.024(3) 0.045(3) 0.030(3) -0.009(3) 0.002(2) 0.001(2)
C42 0.021(3) 0.073(4) 0.024(3) -0.014(3) 0.004(2) -0.003(3)
C43 0.022(3) 0.055(3) 0.024(3) 0.006(3) 0.001(2) 0.000(2)
C44 0.015(2) 0.036(3) 0.022(3) 0.000(2) 0.001(2) -0.002(2)
C45 0.029(3) 0.028(3) 0.030(3) -0.011(2) -0.002(2) 0.000(2)
C46 0.035(4) 0.043(3) 0.071(5) -0.008(3) 0.005(3) 0.008(3)
C47 0.042(4) 0.032(3) 0.063(5) 0.008(3) 0.012(3) -0.001(3)
C48 0.030(3) 0.031(3) 0.032(3) 0.006(2) 0.002(2) 0.001(2)
C49 0.087(6) 0.038(4) 0.120(8) -0.002(4) 0.058(5) -0.005(4)
C50 0.045(4) 0.057(4) 0.061(5) -0.009(3) 0.007(3) 0.016(3)
C51 0.017(2) 0.031(2) 0.011(2) 0.000(2) 0.0067(19) 0.002(2)
C52 0.019(3) 0.033(3) 0.016(3) -0.002(2) 0.010(2) -0.002(2)
C53 0.024(3) 0.034(3) 0.021(3) -0.005(2) 0.011(2) -0.005(2)
C54 0.021(3) 0.052(3) 0.016(3) -0.002(2) 0.004(2) -0.009(2)
C55 0.019(3) 0.047(3) 0.018(3) 0.004(2) 0.004(2) 0.005(2)
C56 0.022(3) 0.040(3) 0.012(2) -0.001(2) 0.0078(19) 0.002(2)
C57 0.022(3) 0.029(2) 0.025(3) -0.004(2) 0.004(2) 0.001(2)
C58 0.034(3) 0.045(3) 0.043(4) 0.012(3) 0.002(3) 0.006(3)
C59 0.042(4) 0.045(3) 0.054(4) -0.018(3) 0.002(3) 0.016(3)
C60 0.029(3) 0.029(2) 0.026(3) 0.007(2) 0.005(2) 0.006(2)
C61 0.038(3) 0.042(3) 0.037(4) 0.007(3) 0.010(3) 0.013(3)
C62 0.045(4) 0.041(3) 0.052(4) 0.011(3) 0.023(3) 0.003(3)
C63 0.020(3) 0.032(3) 0.017(3) 0.005(2) 0.002(2) -0.001(2)
C64 0.036(3) 0.030(3) 0.020(3) 0.001(2) 0.009(2) -0.002(2)
C65 0.046(4) 0.032(3) 0.030(3) 0.002(2) 0.007(3) -0.010(3)
C66 0.054(4) 0.036(3) 0.029(3) -0.004(2) 0.005(3) -0.007(3)
C67 0.046(4) 0.044(3) 0.026(3) -0.008(2) 0.014(3) -0.005(3)
C68 0.039(3) 0.036(3) 0.022(3) -0.004(2) 0.013(2) -0.004(2)
C69 0.017(2) 0.028(2) 0.014(3) 0.0012(19) 0.0024(19) 0.002(2)
C70 0.028(3) 0.037(3) 0.018(3) 0.003(2) 0.003(2) -0.001(2)
C71 0.034(3) 0.039(3) 0.022(3) 0.005(2) 0.002(2) -0.002(2)
C72 0.044(3) 0.033(3) 0.031(3) 0.010(2) 0.003(3) 0.000(3)
C73 0.038(3) 0.032(3) 0.030(3) 0.001(2) -0.001(3) -0.003(2)
C74 0.027(3) 0.031(3) 0.023(3) 0.002(2) 0.002(2) -0.001(2)
C75 0.022(3) 0.053(3) 0.024(3) 0.003(2) 0.001(2) 0.009(2)
B1 0.018(3) 0.029(3) 0.015(3) -0.001(2) 0.004(2) 0.004(2)

loop_
_atom_type_symbol
_atom_type_description
_atom_type_scat_dispersion_real
_atom_type_scat_dispersion_imag
_atom_type_scat_source
C C 0.0033 0.0016 'International Tables Vol C Tables 4.2.6.8 and 6.1.1.4'
H H 0.0000 0.0000 'International Tables Vol C Tables 4.2.6.8 and 6.1.1.4'
B B 0.0013 0.0007 'International Tables Vol C Tables 4.2.6.8 and 6.1.1.4'
N N 0.0061 0.0033 'International Tables Vol C Tables 4.2.6.8 and 6.1.1.4'
O O 0.0106 0.0060 'International Tables Vol C Tables 4.2.6.8 and 6.1.1.4'
Pt Pt -1.7033 8.3905 'International Tables Vol C Tables 4.2.6.8 and 6.1.1.4'

loop_
_geom_angle_atom_site_label_1
_geom_angle_atom_site_label_2
_geom_angle_atom_site_label_3
_geom_angle
O1 Pt1 H 171.2(17)
N1 Pt1 H 92.8(18)
N1 Pt1 O1 79.59(13)
C2 Pt1 H 84.6(18)
C2 Pt1 O1 103.03(15)
C2 Pt1 N1 177.16(16)
C75 O1 Pt1 120.8(3)
C75 O1 B1 118.9(4)
B1 O1 Pt1 115.5(2)
C1 N1 Pt1 116.0(3)
C1 N1 C3 122.9(4)
C3 N1 Pt1 121.0(3)
C2 N2 C33 171.8(4)
N1 C1 H1 118.2
N1 C1 B1 123.7(4)
B1 C1 H1 118.2
N2 C2 Pt1 177.2(4)
C4 C3 N1 119.0(3)
C8 C3 N1 120.2(4)
C8 C3 C4 120.8(4)
C3 C4 C9 122.9(4)
C5 C4 C3 118.3(4)
C5 C4 C9 118.1(4)
C4 C5 H5 119.3
C6 C5 C4 121.4(4)
C6 C5 H5 119.3
C5 C6 H6 120.2
C5 C6 C7 119.5(4)
C7 C6 H6 120.2
C6 C7 H7 119.5
C6 C7 C8 121.0(4)
C8 C7 H7 119.5
C3 C8 C21 123.1(4)
C7 C8 C3 118.4(4)
C7 C8 C21 118.4(4)
C10 C9 C4 116.9(4)
C14 C9 C4 121.5(4)
C14 C9 C10 121.4(4)
C9 C10 C15 122.1(4)
C11 C10 C9 118.0(4)
C11 C10 C15 119.7(4)
C10 C11 H11 119.3
C12 C11 C10 121.3(5)
C12 C11 H11 119.3
C11 C12 H12 120.1
C13 C12 C11 119.8(4)
C13 C12 H12 120.1
C12 C13 H13 119.0
C12 C13 C14 122.0(4)
C14 C13 H13 119.0
C9 C14 C13 117.5(4)
C9 C14 C18 122.7(4)
C13 C14 C18 119.7(4)
C10 C15 H15 107.9
C10 C15 C16 110.2(4)
C10 C15 C17 113.1(4)
C16 C15 H15 107.9
C17 C15 H15 107.9
C17 C15 C16 109.7(4)
C15 C16 H16A 109.5
C15 C16 H16B 109.5
C15 C16 H16C 109.5
H16A C16 H16B 109.5
H16A C16 H16C 109.5
H16B C16 H16C 109.5
C15 C17 H17A 109.5
C15 C17 H17B 109.5
C15 C17 H17C 109.5
H17A C17 H17B 109.5
H17A C17 H17C 109.5
H17B C17 H17C 109.5
C14 C18 H18 107.7
C14 C18 C19 109.6(4)
C14 C18 C20 112.6(4)
C19 C18 H18 107.7
C20 C18 H18 107.7
C20 C18 C19 111.3(4)
C18 C19 H19A 109.5
C18 C19 H19B 109.5
C18 C19 H19C 109.5
H19A C19 H19B 109.5
H19A C19 H19C 109.5
H19B C19 H19C 109.5
C18 C20 H20A 109.5
C18 C20 H20B 109.5
C18 C20 H20C 109.5
H20A C20 H20B 109.5
H20A C20 H20C 109.5
H20B C20 H20C 109.5
C22 C21 C8 121.2(4)
C22 C21 C26 120.6(4)
C26 C21 C8 118.1(4)
C21 C22 C27 121.0(4)
C23 C22 C21 118.7(5)
C23 C22 C27 120.3(4)
C22 C23 H23 119.3
C24 C23 C22 121.3(5)
C24 C23 H23 119.3
C23 C24 H24 120.1
C23 C24 C25 119.7(5)
C25 C24 H24 120.1
C24 C25 H25 119.2
C24 C25 C26 121.6(5)
C26 C25 H25 119.2
C21 C26 C30 121.8(4)
C25 C26 C21 118.1(4)
C25 C26 C30 120.0(5)
C22 C27 H27 107.7
C22 C27 C28 109.9(4)
C22 C27 C29 112.6(4)
C28 C27 H27 107.7
C28 C27 C29 111.1(4)
C29 C27 H27 107.7
C27 C28 H28A 109.5
C27 C28 H28B 109.5
C27 C28 H28C 109.5
H28A C28 H28B 109.5
H28A C28 H28C 109.5
H28B C28 H28C 109.5
C27 C29 H29A 109.5
C27 C29 H29B 109.5
C27 C29 H29C 109.5
H29A C29 H29B 109.5
H29A C29 H29C 109.5
H29B C29 H29C 109.5
C26 C30 H30 107.7
C26 C30 C31 110.2(4)
C31 C30 H30 107.7
C32 C30 C26 113.2(4)
C32 C30 H30 107.7
C32 C30 C31 110.2(4)
C30 C31 H31A 109.5
C30 C31 H31B 109.5
C30 C31 H31C 109.5
H31A C31 H31B 109.5
H31A C31 H31C 109.5
H31B C31 H31C 109.5
C30 C32 H32A 109.5
C30 C32 H32B 109.5
C30 C32 H32C 109.5
H32A C32 H32B 109.5
H32A C32 H32C 109.5
H32B C32 H32C 109.5
N2 C33 C34 117.4(4)
C38 C33 N2 119.7(4)
C38 C33 C34 122.9(4)
C33 C34 C39 122.1(4)
C35 C34 C33 116.7(4)
C35 C34 C39 121.2(4)
C34 C35 H35 119.4
C36 C35 C34 121.2(4)
C36 C35 H35 119.4
C35 C36 H36 119.7
C35 C36 C37 120.6(5)
C37 C36 H36 119.7
C36 C37 H37 119.7
C38 C37 C36 120.6(5)
C38 C37 H37 119.7
C33 C38 C51 122.6(4)
C37 C38 C33 117.8(4)
C37 C38 C51 119.6(4)
C40 C39 C34 119.6(4)
C44 C39 C34 118.9(4)
C44 C39 C40 121.5(5)
C39 C40 C45 121.1(4)
C41 C40 C39 118.1(5)
C41 C40 C45 120.9(4)
C40 C41 H41 119.6
C42 C41 C40 120.9(5)
C42 C41 H41 119.6
C41 C42 H42 119.8
C43 C42 C41 120.4(5)
C43 C42 H42 119.8
C42 C43 H43 119.4
C42 C43 C44 121.1(5)
C44 C43 H43 119.4
C39 C44 C48 121.3(4)
C43 C44 C39 118.0(5)
C43 C44 C48 120.6(5)
C40 C45 H45 107.7
C40 C45 C46 112.8(5)
C46 C45 H45 107.7
C47 C45 C40 111.3(4)
C47 C45 H45 107.7
C47 C45 C46 109.3(4)
C45 C46 H46A 109.5
C45 C46 H46B 109.5
C45 C46 H46C 109.5
H46A C46 H46B 109.5
H46A C46 H46C 109.5
H46B C46 H46C 109.5
C45 C47 H47A 109.5
C45 C47 H47B 109.5
C45 C47 H47C 109.5
H47A C47 H47B 109.5
H47A C47 H47C 109.5
H47B C47 H47C 109.5
C44 C48 H48 107.2
C49 C48 C44 113.0(5)
C49 C48 H48 107.2
C50 C48 C44 111.4(4)
C50 C48 H48 107.2
C50 C48 C49 110.4(5)
C48 C49 H49A 109.5
C48 C49 H49B 109.5
C48 C49 H49C 109.5
H49A C49 H49B 109.5
H49A C49 H49C 109.5
H49B C49 H49C 109.5
C48 C50 H50A 109.5
C48 C50 H50B 109.5
C48 C50 H50C 109.5
H50A C50 H50B 109.5
H50A C50 H50C 109.5
H50B C50 H50C 109.5
C52 C51 C38 118.7(4)
C56 C51 C38 120.2(4)
C56 C51 C52 121.1(4)
C51 C52 C57 122.6(4)
C53 C52 C51 118.5(4)
C53 C52 C57 118.9(4)
C52 C53 H53 119.7
C54 C53 C52 120.6(4)
C54 C53 H53 119.7
C53 C54 H54 119.6
C55 C54 C53 120.7(4)
C55 C54 H54 119.6
C54 C55 H55 119.8
C54 C55 C56 120.4(4)
C56 C55 H55 119.8
C51 C56 C55 118.6(4)
C51 C56 C60 120.7(4)
C55 C56 C60 120.5(4)
C52 C57 H57 107.6
C58 C57 C52 109.8(4)
C58 C57 H57 107.6
C59 C57 C52 112.5(4)
C59 C57 H57 107.6
C59 C57 C58 111.5(4)
C57 C58 H58A 109.5
C57 C58 H58B 109.5
C57 C58 H58C 109.5
H58A C58 H58B 109.5
H58A C58 H58C 109.5
H58B C58 H58C 109.5
C57 C59 H59A 109.5
C57 C59 H59B 109.5
C57 C59 H59C 109.5
H59A C59 H59B 109.5
H59A C59 H59C 109.5
H59B C59 H59C 109.5
C56 C60 H60 107.7
C56 C60 C61 113.6(4)
C56 C60 C62 109.9(4)
C61 C60 H60 107.7
C61 C60 C62 110.1(4)
C62 C60 H60 107.7
C60 C61 H61A 109.5
C60 C61 H61B 109.5
C60 C61 H61C 109.5
H61A C61 H61B 109.5
H61A C61 H61C 109.5
H61B C61 H61C 109.5
C60 C62 H62A 109.5
C60 C62 H62B 109.5
C60 C62 H62C 109.5
H62A C62 H62B 109.5
H62A C62 H62C 109.5
H62B C62 H62C 109.5
C64 C63 H63 106.0
C64 C63 C68 109.1(4)
C64 C63 B1 115.4(4)
C68 C63 H63 106.0
C68 C63 B1 113.5(4)
B1 C63 H63 106.0
C63 C64 H64A 109.2
C63 C64 H64B 109.2
C63 C64 C65 112.1(4)
H64A C64 H64B 107.9
C65 C64 H64A 109.2
C65 C64 H64B 109.2
C64 C65 H65A 109.2
C64 C65 H65B 109.2
H65A C65 H65B 107.9
C66 C65 C64 112.1(4)
C66 C65 H65A 109.2
C66 C65 H65B 109.2
C65 C66 H66A 109.3
C65 C66 H66B 109.3
H66A C66 H66B 108.0
C67 C66 C65 111.4(4)
C67 C66 H66A 109.3
C67 C66 H66B 109.3
C66 C67 H67A 109.3
C66 C67 H67B 109.3
C66 C67 C68 111.6(4)
H67A C67 H67B 108.0
C68 C67 H67A 109.3
C68 C67 H67B 109.3
C63 C68 C67 111.5(4)
C63 C68 H68A 109.3
C63 C68 H68B 109.3
C67 C68 H68A 109.3
C67 C68 H68B 109.3
H68A C68 H68B 108.0
C70 C69 H69 105.2
C70 C69 B1 118.1(4)
C74 C69 H69 105.2
C74 C69 C70 109.2(4)
C74 C69 B1 112.9(4)
B1 C69 H69 105.2
C69 C70 H70A 109.2
C69 C70 H70B 109.2
H70A C70 H70B 107.9
C71 C70 C69 111.9(4)
C71 C70 H70A 109.2
C71 C70 H70B 109.2
C70 C71 H71A 109.5
C70 C71 H71B 109.5
H71A C71 H71B 108.1
C72 C71 C70 110.8(4)
C72 C71 H71A 109.5
C72 C71 H71B 109.5
C71 C72 H72A 109.5
C71 C72 H72B 109.5
H72A C72 H72B 108.1
C73 C72 C71 110.9(4)
C73 C72 H72A 109.5
C73 C72 H72B 109.5
C72 C73 H73A 109.4
C72 C73 H73B 109.4
C72 C73 C74 111.1(4)
H73A C73 H73B 108.0
C74 C73 H73A 109.4
C74 C73 H73B 109.4
C69 C74 C73 112.3(4)
C69 C74 H74A 109.1
C69 C74 H74B 109.1
C73 C74 H74A 109.1
C73 C74 H74B 109.1
H74A C74 H74B 107.9
O1 C75 H75A 109.5
O1 C75 H75B 109.5
O1 C75 H75C 109.5
H75A C75 H75B 109.5
H75A C75 H75C 109.5
H75B C75 H75C 109.5
O1 B1 C1 101.3(4)
O1 B1 C63 109.6(4)
O1 B1 C69 111.7(4)
C1 B1 C63 111.4(4)
C1 B1 C69 106.9(4)
C63 B1 C69 115.0(4)

loop_
_geom_bond_atom_site_label_1
_geom_bond_atom_site_label_2
_geom_bond_distance
Pt1 H 1.42(5)
Pt1 O1 2.121(3)
Pt1 N1 2.053(4)
Pt1 C2 1.886(5)
O1 C75 1.424(5)
O1 B1 1.562(6)
N1 C1 1.292(6)
N1 C3 1.449(5)
N2 C2 1.162(6)
N2 C33 1.400(6)
C1 H1 0.9500
C1 B1 1.604(6)
C3 C4 1.407(6)
C3 C8 1.400(6)
C4 C5 1.392(6)
C4 C9 1.515(6)
C5 H5 0.9500
C5 C6 1.377(6)
C6 H6 0.9500
C6 C7 1.392(6)
C7 H7 0.9500
C7 C8 1.395(6)
C8 C21 1.509(6)
C9 C10 1.413(6)
C9 C14 1.400(6)
C10 C11 1.390(6)
C10 C15 1.508(6)
C11 H11 0.9500
C11 C12 1.379(7)
C12 H12 0.9500
C12 C13 1.366(7)
C13 H13 0.9500
C13 C14 1.401(6)
C14 C18 1.511(6)
C15 H15 1.0000
C15 C16 1.534(6)
C15 C17 1.525(7)
C16 H16A 0.9800
C16 H16B 0.9800
C16 H16C 0.9800
C17 H17A 0.9800
C17 H17B 0.9800
C17 H17C 0.9800
C18 H18 1.0000
C18 C19 1.534(6)
C18 C20 1.527(6)
C19 H19A 0.9800
C19 H19B 0.9800
C19 H19C 0.9800
C20 H20A 0.9800
C20 H20B 0.9800
C20 H20C 0.9800
C21 C22 1.400(6)
C21 C26 1.409(7)
C22 C23 1.393(6)
C22 C27 1.515(7)
C23 H23 0.9500
C23 C24 1.370(7)
C24 H24 0.9500
C24 C25 1.375(7)
C25 H25 0.9500
C25 C26 1.392(6)
C26 C30 1.527(7)
C27 H27 1.0000
C27 C28 1.530(6)
C27 C29 1.542(6)
C28 H28A 0.9800
C28 H28B 0.9800
C28 H28C 0.9800
C29 H29A 0.9800
C29 H29B 0.9800
C29 H29C 0.9800
C30 H30 1.0000
C30 C31 1.541(6)
C30 C32 1.519(7)
C31 H31A 0.9800
C31 H31B 0.9800
C31 H31C 0.9800
C32 H32A 0.9800
C32 H32B 0.9800
C32 H32C 0.9800
C33 C34 1.413(6)
C33 C38 1.395(6)
C34 C35 1.399(6)
C34 C39 1.495(6)
C35 H35 0.9500
C35 C36 1.379(7)
C36 H36 0.9500
C36 C37 1.394(6)
C37 H37 0.9500
C37 C38 1.389(6)
C38 C51 1.502(6)
C39 C40 1.412(6)
C39 C44 1.402(6)
C40 C41 1.391(7)
C40 C45 1.528(7)
C41 H41 0.9500
C41 C42 1.382(7)
C42 H42 0.9500
C42 C43 1.379(7)
C43 H43 0.9500
C43 C44 1.394(7)
C44 C48 1.530(7)
C45 H45 1.0000
C45 C46 1.533(7)
C45 C47 1.522(7)
C46 H46A 0.9800
C46 H46B 0.9800
C46 H46C 0.9800
C47 H47A 0.9800
C47 H47B 0.9800
C47 H47C 0.9800
C48 H48 1.0000
C48 C49 1.520(8)
C48 C50 1.512(7)
C49 H49A 0.9800
C49 H49B 0.9800
C49 H49C 0.9800
C50 H50A 0.9800
C50 H50B 0.9800
C50 H50C 0.9800
C51 C52 1.405(6)
C51 C56 1.395(6)
C52 C53 1.396(6)
C52 C57 1.536(6)
C53 H53 0.9500
C53 C54 1.380(7)
C54 H54 0.9500
C54 C55 1.377(7)
C55 H55 0.9500
C55 C56 1.406(6)
C56 C60 1.524(7)
C57 H57 1.0000
C57 C58 1.526(7)
C57 C59 1.525(7)
C58 H58A 0.9800
C58 H58B 0.9800
C58 H58C 0.9800
C59 H59A 0.9800
C59 H59B 0.9800
C59 H59C 0.9800
C60 H60 1.0000
C60 C61 1.526(6)
C60 C62 1.541(7)
C61 H61A 0.9800
C61 H61B 0.9800
C61 H61C 0.9800
C62 H62A 0.9800
C62 H62B 0.9800
C62 H62C 0.9800
C63 H63 1.0000
C63 C64 1.526(6)
C63 C68 1.527(7)
C63 B1 1.638(7)
C64 H64A 0.9900
C64 H64B 0.9900
C64 C65 1.529(6)
C65 H65A 0.9900
C65 H65B 0.9900
C65 C66 1.524(7)
C66 H66A 0.9900
C66 H66B 0.9900
C66 C67 1.521(7)
C67 H67A 0.9900
C67 H67B 0.9900
C67 C68 1.533(7)
C68 H68A 0.9900
C68 H68B 0.9900
C69 H69 1.0000
C69 C70 1.547(6)
C69 C74 1.532(6)
C69 B1 1.646(7)
C70 H70A 0.9900
C70 H70B 0.9900
C70 C71 1.535(7)
C71 H71A 0.9900
C71 H71B 0.9900
C71 C72 1.532(7)
C72 H72A 0.9900
C72 H72B 0.9900
C72 C73 1.526(6)
C73 H73A 0.9900
C73 H73B 0.9900
C73 C74 1.539(7)
C74 H74A 0.9900
C74 H74B 0.9900
C75 H75A 0.9800
C75 H75B 0.9800
C75 H75C 0.9800
